data_1506283
loop_
_publ_author_name
'Jiao, Rui H.'
'Xu, Shu'
'Liu, Jun Y.'
'Ge, Hui M.'
'Ding, Hui'
'Xu, Chen'
'Zhu, Hai L.'
'Tan, Ren X.'

_publ_section_title
;
 Chaetominine, a cytotoxic alkaloid produced by endophytic Chaetomium sp.
 IFB-E015.
;
_journal_issue 25
_journal_name_full 'Organic letters'
_journal_page_first 5709
_journal_page_last 5712
_journal_paper_doi 10.1021/ol062257t
_journal_volume 8
_journal_year 2006
_chemical_formula_sum 'C30 H20 N3 O3'
_chemical_formula_weight 470.49
_chemical_name_systematic
; 
 ? 
;
_space_group_IT_number 19
_symmetry_space_group_name_Hall 'P 2ac 2ab'
_symmetry_space_group_name_H-M 'P 21 21 21'
_atom_sites_solution_hydrogens geom
_atom_sites_solution_primary direct
_atom_sites_solution_secondary difmap
_audit_creation_method SHELXL-97
_cell_angle_alpha 90.00
_cell_angle_beta 90.00
_cell_angle_gamma 90.00
_cell_formula_units_Z 4
_cell_length_a 8.4630(17)
_cell_length_b 9.3650(19)
_cell_length_c 26.305(5)
_cell_measurement_temperature 293(2)
_cell_volume 2084.8(7)
_computing_structure_refinement 'SHELXL-97 (Sheldrick, 1997)'
_computing_structure_solution 'SHELXS-97 (Sheldrick, 1990)'
_diffrn_ambient_temperature 293(2)
_diffrn_measured_fraction_theta_full 1.000
_diffrn_measured_fraction_theta_max 1.000
_diffrn_radiation_monochromator graphite
_diffrn_radiation_source 'fine-focus sealed tube'
_diffrn_radiation_type MoK\a
_diffrn_radiation_wavelength 0.71073
_diffrn_reflns_av_R_equivalents 0.0588
_diffrn_reflns_av_sigmaI/netI 0.0923
_diffrn_reflns_limit_h_max 10
_diffrn_reflns_limit_h_min 0
_diffrn_reflns_limit_k_max 11
_diffrn_reflns_limit_k_min -11
_diffrn_reflns_limit_l_max 0
_diffrn_reflns_limit_l_min -32
_diffrn_reflns_number 4458
_diffrn_reflns_theta_full 25.97
_diffrn_reflns_theta_max 25.97
_diffrn_reflns_theta_min 1.55
_exptl_absorpt_coefficient_mu 0.099
_exptl_crystal_density_diffrn 1.499
_exptl_crystal_density_method 'not measured'
_exptl_crystal_F_000 980
_refine_diff_density_max 0.536
_refine_diff_density_min -0.472
_refine_diff_density_rms 0.114
_refine_ls_abs_structure_details 'Flack H D (1983), Acta Cryst. A39, 876-881'
_refine_ls_abs_structure_Flack 3(4)
_refine_ls_extinction_method none
_refine_ls_goodness_of_fit_ref 1.154
_refine_ls_hydrogen_treatment mixed
_refine_ls_matrix_type full
_refine_ls_number_parameters 293
_refine_ls_number_reflns 4095
_refine_ls_number_restraints 0
_refine_ls_restrained_S_all 1.154
_refine_ls_R_factor_all 0.1707
_refine_ls_R_factor_gt 0.1026
_refine_ls_shift/su_max 0.366
_refine_ls_shift/su_mean 0.014
_refine_ls_structure_factor_coef Fsqd
_refine_ls_weighting_details 'calc w=1/[\s^2^(Fo^2^)+(0.2000P)^2^+0.0000P] where P=(Fo^2^+2Fc^2^)/3'
_refine_ls_weighting_scheme calc
_refine_ls_wR_factor_gt 0.2805
_refine_ls_wR_factor_ref 0.3484
_reflns_number_gt 2391
_reflns_number_total 4095
_reflns_threshold_expression >2sigma(I)
_cod_data_source_file ol062257tsi20060911_100251.cif
_cod_data_source_block x
_cod_database_code 1506283

loop_
_symmetry_equiv_pos_as_xyz
'x, y, z'
'-x+1/2, -y, z+1/2'
'-x, y+1/2, -z+1/2'
'x+1/2, -y+1/2, -z'

loop_
_atom_site_label
_atom_site_type_symbol
_atom_site_fract_x
_atom_site_fract_y
_atom_site_fract_z
_atom_site_U_iso_or_equiv
_atom_site_adp_type
_atom_site_occupancy
_atom_site_symmetry_multiplicity
_atom_site_calc_flag
_atom_site_refinement_flags
O1 O 0.5943(7) 0.7502(5) 0.0678(2) 0.0451(14) Uani 1 1 d .
H1 H 0.5688 0.7574 0.0977 0.068 Uiso 1 1 calc R
O2 O 0.7586(10) 0.2178(7) -0.0207(3) 0.070(2) Uani 1 1 d .
O3 O 0.4150(7) 0.2691(6) 0.1423(2) 0.0526(16) Uani 1 1 d .
O4 O 0.3085(7) 0.6566(7) 0.2093(2) 0.0517(16) Uani 1 1 d .
O5 O 0.5450(13) 0.8263(12) 0.1666(3) 0.117(4) Uani 1 1 d .
H5 H 0.4565 0.8565 0.1734 0.176 Uiso 1 1 calc R
N1 N 0.7077(7) 0.4410(7) 0.0129(2) 0.0383(15) Uani 1 1 d .
C2 C 0.6500(8) 0.4957(8) 0.0611(3) 0.0341(16) Uani 1 1 d .
H2 H 0.7386 0.5320 0.0813 0.041 Uiso 1 1 calc R
C3 C 0.5341(8) 0.6215(7) 0.0478(3) 0.0285(15) Uani 1 1 d .
C4 C 0.5461(8) 0.6261(7) -0.0086(3) 0.0330(16) Uani 1 1 d .
C5 C 0.4690(9) 0.7158(8) -0.0422(3) 0.0420(19) Uani 1 1 d .
H5A H 0.4014 0.7864 -0.0302 0.050 Uiso 1 1 calc R
C6 C 0.4924(10) 0.7003(10) -0.0923(3) 0.054(2) Uani 1 1 d .
H6 H 0.4416 0.7616 -0.1148 0.064 Uiso 1 1 calc R
C7 C 0.5900(11) 0.5953(9) -0.1112(3) 0.051(2) Uani 1 1 d .
H7 H 0.6008 0.5842 -0.1461 0.061 Uiso 1 1 calc R
C8 C 0.6719(10) 0.5068(10) -0.0788(3) 0.049(2) Uani 1 1 d .
H8 H 0.7429 0.4394 -0.0911 0.059 Uiso 1 1 calc R
C9 C 0.6451(9) 0.5216(8) -0.0280(3) 0.0366(17) Uani 1 1 d .
C10 C 0.7222(10) 0.2944(8) 0.0156(3) 0.0402(18) Uani 1 1 d .
C11 C 0.6793(10) 0.2472(8) 0.0691(3) 0.0416(18) Uani 1 1 d .
H11 H 0.7748 0.2404 0.0900 0.050 Uiso 1 1 calc R
C12 C 0.5956(12) 0.1022(9) 0.0673(4) 0.064(3) Uani 1 1 d .
H12A H 0.5861 0.0648 0.1011 0.096 Uiso 1 1 calc R
H12B H 0.6560 0.0371 0.0468 0.096 Uiso 1 1 calc R
H12C H 0.4923 0.1137 0.0528 0.096 Uiso 1 1 calc R
C13 C 0.3707(8) 0.5887(8) 0.0684(3) 0.0346(17) Uani 1 1 d .
H13A H 0.3157 0.5262 0.0449 0.041 Uiso 1 1 calc R
H13B H 0.3107 0.6766 0.0712 0.041 Uiso 1 1 calc R
C14 C 0.3811(8) 0.5175(8) 0.1201(3) 0.0329(16) Uani 1 1 d .
H14 H 0.4498 0.5775 0.1412 0.040 Uiso 1 1 calc R
C15 C 0.4597(9) 0.3674(8) 0.1176(3) 0.0355(16) Uani 1 1 d .
N16 N 0.5845(7) 0.3688(6) 0.0851(2) 0.0326(14) Uani 1 1 d .
C17 C 0.2067(9) 0.5854(8) 0.1910(3) 0.0355(17) Uani 1 1 d .
C18 C 0.0458(9) 0.5707(8) 0.2110(3) 0.0390(18) Uani 1 1 d .
C19 C 0.0065(10) 0.6402(10) 0.2567(3) 0.049(2) Uani 1 1 d .
H19 H 0.0834 0.6922 0.2738 0.058 Uiso 1 1 calc R
C20 C -0.1466(13) 0.6324(13) 0.2768(4) 0.068(3) Uani 1 1 d .
H20 H -0.1741 0.6812 0.3063 0.082 Uiso 1 1 calc R
C21 C -0.2560(11) 0.5484(11) 0.2508(4) 0.058(3) Uani 1 1 d .
H21 H -0.3581 0.5413 0.2636 0.069 Uiso 1 1 calc R
C22 C -0.2191(10) 0.4757(11) 0.2070(4) 0.056(2) Uani 1 1 d .
H22 H -0.2943 0.4195 0.1907 0.067 Uiso 1 1 calc R
C23 C -0.0652(10) 0.4879(10) 0.1872(3) 0.048(2) Uani 1 1 d .
N24 N -0.0311(7) 0.4131(9) 0.1427(3) 0.0498(18) Uani 1 1 d .
C25 C 0.1117(9) 0.4270(8) 0.1255(3) 0.0415(19) Uani 1 1 d .
H25 H 0.1371 0.3764 0.0962 0.050 Uiso 1 1 calc R
C26 C 0.6583(15) 0.9063(17) 0.1929(5) 0.099(4) Uani 1 1 d .
H26A H 0.6257 1.0044 0.1942 0.149 Uiso 1 1 calc R
H26B H 0.7580 0.8995 0.1756 0.149 Uiso 1 1 calc R
H26C H 0.6690 0.8699 0.2268 0.149 Uiso 1 1 calc R
N26 N 0.2283(7) 0.5087(7) 0.1463(2) 0.0334(14) Uani 1 1 d .

loop_
_atom_site_aniso_label
_atom_site_aniso_U_11
_atom_site_aniso_U_22
_atom_site_aniso_U_33
_atom_site_aniso_U_23
_atom_site_aniso_U_13
_atom_site_aniso_U_12
O1 0.043(3) 0.026(2) 0.067(4) -0.012(3) 0.010(3) -0.007(2)
O2 0.102(6) 0.040(4) 0.067(4) -0.003(3) 0.011(4) 0.017(3)
O3 0.052(4) 0.047(3) 0.059(4) 0.014(3) 0.025(3) 0.002(3)
O4 0.044(3) 0.062(4) 0.049(3) -0.015(3) 0.003(3) -0.014(3)
O5 0.145(9) 0.134(8) 0.072(5) -0.042(5) 0.016(6) -0.096(8)
N1 0.036(3) 0.034(3) 0.045(4) -0.004(3) 0.005(3) 0.001(3)
C2 0.023(3) 0.035(4) 0.044(4) 0.000(3) 0.006(3) -0.009(3)
C3 0.028(3) 0.022(3) 0.036(4) -0.003(3) 0.005(3) 0.004(3)
C4 0.025(3) 0.031(3) 0.043(4) 0.007(3) 0.006(3) 0.002(3)
C5 0.030(4) 0.038(4) 0.059(5) 0.003(4) -0.001(4) 0.006(3)
C6 0.037(5) 0.068(6) 0.057(6) 0.023(5) -0.014(4) 0.001(4)
C7 0.060(6) 0.053(5) 0.040(5) 0.001(4) 0.005(4) -0.011(5)
C8 0.054(5) 0.046(5) 0.047(5) -0.006(4) 0.001(4) 0.010(4)
C9 0.032(4) 0.029(4) 0.049(4) 0.004(3) 0.001(3) -0.002(3)
C10 0.043(4) 0.028(4) 0.049(5) -0.007(4) 0.001(4) 0.010(3)
C11 0.044(4) 0.029(4) 0.052(5) 0.005(4) 0.000(4) 0.007(3)
C12 0.069(6) 0.032(4) 0.091(7) -0.008(5) 0.013(6) -0.002(4)
C13 0.026(3) 0.039(4) 0.039(4) -0.002(3) 0.002(3) -0.001(3)
C14 0.019(3) 0.037(4) 0.043(4) -0.008(3) 0.007(3) -0.001(3)
C15 0.030(4) 0.043(4) 0.033(4) -0.005(4) 0.002(3) -0.001(3)
N16 0.029(3) 0.029(3) 0.040(3) 0.001(3) 0.003(3) 0.006(3)
C17 0.040(4) 0.039(4) 0.028(4) 0.001(3) 0.009(3) -0.002(4)
C18 0.042(4) 0.035(4) 0.040(4) 0.011(3) 0.006(4) -0.001(3)
C19 0.044(5) 0.058(5) 0.043(5) 0.001(4) 0.014(4) -0.002(4)
C20 0.072(7) 0.078(7) 0.054(6) 0.012(5) 0.029(5) 0.017(6)
C21 0.046(5) 0.066(6) 0.061(6) 0.006(5) 0.029(5) 0.007(5)
C22 0.034(4) 0.072(6) 0.062(6) 0.008(5) 0.012(4) -0.007(4)
C23 0.032(4) 0.054(5) 0.058(5) 0.011(4) 0.006(4) -0.001(4)
N24 0.022(3) 0.078(5) 0.050(4) -0.003(4) 0.003(3) -0.016(3)
C25 0.042(5) 0.036(4) 0.046(5) -0.005(3) 0.015(4) -0.008(4)
C26 0.096(10) 0.117(11) 0.085(9) -0.036(8) -0.021(7) -0.012(9)
N26 0.025(3) 0.041(3) 0.034(3) -0.002(3) 0.002(3) -0.004(3)

loop_
_atom_type_symbol
_atom_type_description
_atom_type_scat_dispersion_real
_atom_type_scat_dispersion_imag
_atom_type_scat_source
C C 0.0033 0.0016 'International Tables Vol C Tables 4.2.6.8 and 6.1.1.4'
H H 0.0000 0.0000 'International Tables Vol C Tables 4.2.6.8 and 6.1.1.4'
N N 0.0061 0.0033 'International Tables Vol C Tables 4.2.6.8 and 6.1.1.4'
O O 0.0106 0.0060 'International Tables Vol C Tables 4.2.6.8 and 6.1.1.4'

loop_
_geom_angle_atom_site_label_1
_geom_angle_atom_site_label_2
_geom_angle_atom_site_label_3
_geom_angle
C3 O1 H1 109.5
C26 O5 H5 109.5
C10 N1 C9 127.0(7)
C10 N1 C2 109.6(6)
C9 N1 C2 110.4(6)
N1 C2 N16 102.7(6)
N1 C2 C3 106.3(6)
N16 C2 C3 118.1(5)
N1 C2 H2 109.8
N16 C2 H2 109.8
C3 C2 H2 109.8
O1 C3 C4 108.8(6)
O1 C3 C13 111.7(6)
C4 C3 C13 115.1(6)
O1 C3 C2 109.4(6)
C4 C3 C2 101.5(5)
C13 C3 C2 109.7(5)
C5 C4 C9 118.6(7)
C5 C4 C3 128.5(7)
C9 C4 C3 112.9(6)
C6 C5 C4 119.5(8)
C6 C5 H5A 120.2
C4 C5 H5A 120.2
C5 C6 C7 121.3(8)
C5 C6 H6 119.3
C7 C6 H6 119.3
C8 C7 C6 120.6(8)
C8 C7 H7 119.7
C6 C7 H7 119.7
C9 C8 C7 117.5(8)
C9 C8 H8 121.2
C7 C8 H8 121.2
C8 C9 C4 122.3(7)
C8 C9 N1 128.9(7)
C4 C9 N1 108.8(7)
O2 C10 N1 124.1(8)
O2 C10 C11 127.4(7)
N1 C10 C11 108.5(7)
N16 C11 C10 99.9(6)
N16 C11 C12 116.6(7)
C10 C11 C12 109.9(7)
N16 C11 H11 110.0
C10 C11 H11 110.0
C12 C11 H11 110.0
C11 C12 H12A 109.5
C11 C12 H12B 109.5
H12A C12 H12B 109.5
C11 C12 H12C 109.5
H12A C12 H12C 109.5
H12B C12 H12C 109.5
C3 C13 C14 110.9(6)
C3 C13 H13A 109.5
C14 C13 H13A 109.5
C3 C13 H13B 109.5
C14 C13 H13B 109.5
H13A C13 H13B 108.1
N26 C14 C13 113.3(6)
N26 C14 C15 110.2(6)
C13 C14 C15 112.6(6)
N26 C14 H14 106.8
C13 C14 H14 106.8
C15 C14 H14 106.8
O3 C15 N16 126.7(7)
O3 C15 C14 122.8(6)
N16 C15 C14 110.5(6)
C15 N16 C11 127.1(6)
C15 N16 C2 125.3(6)
C11 N16 C2 107.6(5)
O4 C17 N26 122.3(7)
O4 C17 C18 125.5(7)
N26 C17 C18 112.2(7)
C23 C18 C19 119.4(8)
C23 C18 C17 121.7(7)
C19 C18 C17 118.8(7)
C20 C19 C18 121.2(9)
C20 C19 H19 119.4
C18 C19 H19 119.4
C21 C20 C19 117.2(9)
C21 C20 H20 121.4
C19 C20 H20 121.4
C22 C21 C20 122.7(8)
C22 C21 H21 118.7
C20 C21 H21 118.7
C21 C22 C23 118.7(9)
C21 C22 H22 120.6
C23 C22 H22 120.6
C18 C23 N24 121.8(7)
C18 C23 C22 120.7(8)
N24 C23 C22 117.5(8)
C25 N24 C23 115.8(7)
N24 C25 N26 126.2(7)
N24 C25 H25 116.9
N26 C25 H25 116.9
O5 C26 H26A 109.5
O5 C26 H26B 109.5
H26A C26 H26B 109.5
O5 C26 H26C 109.5
H26A C26 H26C 109.5
H26B C26 H26C 109.5
C25 N26 C17 122.3(6)
C25 N26 C14 118.7(6)
C17 N26 C14 119.0(6)

loop_
_geom_bond_atom_site_label_1
_geom_bond_atom_site_label_2
_geom_bond_distance
O1 C3 1.409(8)
O1 H1 0.8200
O2 C10 1.233(9)
O3 C15 1.189(9)
O4 C17 1.191(9)
O5 C26 1.400(13)
O5 H5 0.8200
N1 C10 1.380(9)
N1 C9 1.417(10)
N1 C2 1.451(9)
C2 N16 1.456(9)
C2 C3 1.572(10)
C2 H2 0.9800
C3 C4 1.488(10)
C3 C13 1.516(9)
C4 C5 1.384(10)
C4 C9 1.386(10)
C5 C6 1.340(12)
C5 H5A 0.9300
C6 C7 1.376(13)
C6 H6 0.9300
C7 C8 1.376(12)
C7 H7 0.9300
C8 C9 1.361(11)
C8 H8 0.9300
C10 C11 1.519(12)
C11 N16 1.456(10)
C11 C12 1.532(12)
C11 H11 0.9800
C12 H12A 0.9600
C12 H12B 0.9600
C12 H12C 0.9600
C13 C14 1.518(10)
C13 H13A 0.9700
C13 H13B 0.9700
C14 N26 1.468(9)
C14 C15 1.556(10)
C14 H14 0.9800
C15 N16 1.359(9)
C17 N26 1.390(9)
C17 C18 1.466(11)
C18 C23 1.370(12)
C18 C19 1.406(11)
C19 C20 1.401(13)
C19 H19 0.9300
C20 C21 1.395(15)
C20 H20 0.9300
C21 C22 1.375(13)
C21 H21 0.9300
C22 C23 1.407(11)
C22 H22 0.9300
C23 N24 1.395(11)
N24 C25 1.297(10)
C25 N26 1.364(10)
C25 H25 0.9300
C26 H26A 0.9601
C26 H26B 0.9601
C26 H26C 0.9601

loop_
_geom_hbond_atom_site_label_D
_geom_hbond_atom_site_label_H
_geom_hbond_atom_site_label_A
_geom_hbond_distance_DH
_geom_hbond_distance_HA
_geom_hbond_distance_DA
_geom_hbond_angle_DHA
O1 H1 O5 0.82 1.93 2.728(10) 162.8

loop_
_geom_torsion_atom_site_label_1
_geom_torsion_atom_site_label_2
_geom_torsion_atom_site_label_3
_geom_torsion_atom_site_label_4
_geom_torsion
C10 N1 C2 N16 -17.9(8)
C9 N1 C2 N16 126.6(6)
C10 N1 C2 C3 -142.6(6)
C9 N1 C2 C3 2.0(7)
N1 C2 C3 O1 -117.1(6)
N16 C2 C3 O1 128.4(7)
N1 C2 C3 C4 -2.2(7)
N16 C2 C3 C4 -116.7(6)
N1 C2 C3 C13 120.0(6)
N16 C2 C3 C13 5.5(8)
O1 C3 C4 C5 -65.1(9)
C13 C3 C4 C5 61.1(10)
C2 C3 C4 C5 179.5(7)
O1 C3 C4 C9 117.1(7)
C13 C3 C4 C9 -116.7(7)
C2 C3 C4 C9 1.7(8)
C9 C4 C5 C6 -0.4(11)
C3 C4 C5 C6 -178.1(8)
C4 C5 C6 C7 0.9(13)
C5 C6 C7 C8 -2.7(13)
C6 C7 C8 C9 3.9(13)
C7 C8 C9 C4 -3.4(12)
C7 C8 C9 N1 177.0(8)
C5 C4 C9 C8 1.7(11)
C3 C4 C9 C8 179.7(7)
C5 C4 C9 N1 -178.7(7)
C3 C4 C9 N1 -0.6(8)
C10 N1 C9 C8 -44.5(13)
C2 N1 C9 C8 178.7(8)
C10 N1 C9 C4 135.9(8)
C2 N1 C9 C4 -1.0(8)
C9 N1 C10 O2 37.8(13)
C2 N1 C10 O2 174.9(8)
C9 N1 C10 C11 -139.8(7)
C2 N1 C10 C11 -2.7(9)
O2 C10 C11 N16 -155.6(9)
N1 C10 C11 N16 21.9(8)
O2 C10 C11 C12 -32.4(12)
N1 C10 C11 C12 145.1(7)
O1 C3 C13 C14 -82.6(7)
C4 C3 C13 C14 152.6(6)
C2 C3 C13 C14 38.9(8)
C3 C13 C14 N26 168.6(6)
C3 C13 C14 C15 -65.5(8)
N26 C14 C15 O3 -13.6(10)
C13 C14 C15 O3 -141.1(8)
N26 C14 C15 N16 168.1(6)
C13 C14 C15 N16 40.6(8)
O3 C15 N16 C11 7.6(13)
C14 C15 N16 C11 -174.1(7)
O3 C15 N16 C2 -170.7(8)
C14 C15 N16 C2 7.6(9)
C10 C11 N16 C15 148.1(7)
C12 C11 N16 C15 29.8(11)
C10 C11 N16 C2 -33.4(7)
C12 C11 N16 C2 -151.7(7)
N1 C2 N16 C15 -148.7(7)
C3 C2 N16 C15 -32.1(10)
N1 C2 N16 C11 32.8(7)
C3 C2 N16 C11 149.3(6)
O4 C17 C18 C23 179.0(8)
N26 C17 C18 C23 0.8(10)
O4 C17 C18 C19 -2.9(12)
N26 C17 C18 C19 178.9(7)
C23 C18 C19 C20 -3.4(13)
C17 C18 C19 C20 178.5(8)
C18 C19 C20 C21 2.5(15)
C19 C20 C21 C22 -0.4(16)
C20 C21 C22 C23 -0.9(15)
C19 C18 C23 N24 -178.0(8)
C17 C18 C23 N24 0.1(12)
C19 C18 C23 C22 2.1(12)
C17 C18 C23 C22 -179.8(8)
C21 C22 C23 C18 0.0(14)
C21 C22 C23 N24 -179.9(8)
C18 C23 N24 C25 0.0(12)
C22 C23 N24 C25 179.9(8)
C23 N24 C25 N26 -1.1(13)
N24 C25 N26 C17 2.2(13)
N24 C25 N26 C14 -176.9(8)
O4 C17 N26 C25 179.9(8)
C18 C17 N26 C25 -1.8(10)
O4 C17 N26 C14 -1.1(11)
C18 C17 N26 C14 177.2(6)
C13 C14 N26 C25 64.7(9)
C15 C14 N26 C25 -62.5(9)
C13 C14 N26 C17 -114.4(7)
C15 C14 N26 C17 118.5(7)

loop_
_cod_related_entry_id
_cod_related_entry_code
_cod_related_entry_database
1 21199648 ChemSpider
